data_7160561
loop_
_publ_author_name
'Sui, Guoqing'
'Song, Xiaoqing'
'Guo, Huihui'
'Xie, Xiaolan'
'Ren, Li'
'Zhou, Wenming'
'Hao, Hong-Dong'

_publ_section_title
;
 Synthesis of the tricyclic skeleton of aberrarone.
;
_journal_issue 24
_journal_name_full 'Organic &amp; biomolecular chemistry'
_journal_page_first 5763
_journal_page_last 5766
_journal_paper_doi 10.1039/d5ob00644a
_journal_volume 23
_journal_year 2025
_chemical_formula_moiety 'C13 H16 O3'
_chemical_formula_sum 'C13 H16 O3'
_chemical_formula_weight 220.26
_space_group_crystal_system orthorhombic
_space_group_IT_number 19
_space_group_name_Hall 'P 2ac 2ab'
_space_group_name_H-M_alt 'P 21 21 21'
_atom_sites_solution_hydrogens mixed
_audit_creation_method SHELXL-2018/3
_audit_update_record
;
2020-07-11 deposited with the CCDC.	2025-05-21 downloaded from the CCDC.
;
_cell_angle_alpha 90
_cell_angle_beta 90
_cell_angle_gamma 90
_cell_formula_units_Z 4
_cell_length_a 8.4757(17)
_cell_length_b 11.538(3)
_cell_length_c 11.708(2)
_cell_measurement_reflns_used 2258
_cell_measurement_temperature 296(2)
_cell_measurement_theta_max 19.60
_cell_measurement_theta_min 2.97
_cell_volume 1145.0(4)
_computing_cell_refinement 'Bruker SAINT (Bruker, 2012)'
_computing_data_collection 'Bruker APEX2 (Bruker, 2012)'
_computing_data_reduction 'Bruker SAINT (Bruker, 2012)'
_computing_structure_refinement 'SHELXL-2018/3 (Sheldrick, 2015)'
_computing_structure_solution 'SHELXS-97 (Sheldrick, 2008)'
_diffrn_ambient_temperature 296(2)
_diffrn_measured_fraction_theta_full 0.999
_diffrn_measured_fraction_theta_max 0.999
_diffrn_measurement_device_type 'Bruker APEX-II CCD'
_diffrn_measurement_method '\f and \w scans'
_diffrn_radiation_type MoK\a
_diffrn_radiation_wavelength 0.71073
_diffrn_reflns_av_R_equivalents 0.1251
_diffrn_reflns_av_unetI/netI 0.1436
_diffrn_reflns_Laue_measured_fraction_full 0.999
_diffrn_reflns_Laue_measured_fraction_max 0.999
_diffrn_reflns_limit_h_max 10
_diffrn_reflns_limit_h_min -9
_diffrn_reflns_limit_k_max 14
_diffrn_reflns_limit_k_min -14
_diffrn_reflns_limit_l_max 14
_diffrn_reflns_limit_l_min -13
_diffrn_reflns_number 13567
_diffrn_reflns_point_group_measured_fraction_full 1.000
_diffrn_reflns_point_group_measured_fraction_max 1.000
_diffrn_reflns_theta_full 25.242
_diffrn_reflns_theta_max 26.373
_diffrn_reflns_theta_min 2.967
_diffrn_source 'sealed tube'
_exptl_absorpt_coefficient_mu 0.090
_exptl_absorpt_correction_T_max 0.7454
_exptl_absorpt_correction_T_min 0.6812
_exptl_absorpt_correction_type multi-scan
_exptl_absorpt_process_details '<i>SADABS</i> (Bruker, 2012)'
_exptl_crystal_colour 'Pale yellow solid'
_exptl_crystal_density_diffrn 1.278
_exptl_crystal_F_000 472
_exptl_crystal_recrystallization_method 'Re-crystallisation from solvent'
_exptl_crystal_size_max 0.300
_exptl_crystal_size_mid 0.300
_exptl_crystal_size_min 0.280
_refine_diff_density_max 0.165
_refine_diff_density_min -0.187
_refine_diff_density_rms 0.042
_refine_ls_abs_structure_details
;
 Flack x determined using 362 quotients [(I+)-(I-)]/[(I+)+(I-)]
 (Parsons, Flack and Wagner, Acta Cryst. B69 (2013) 249-259).
;
_refine_ls_abs_structure_Flack 0.7(10)
_refine_ls_extinction_method none
_refine_ls_goodness_of_fit_ref 1.009
_refine_ls_hydrogen_treatment constr
_refine_ls_matrix_type full
_refine_ls_number_parameters 145
_refine_ls_number_reflns 2345
_refine_ls_number_restraints 0
_refine_ls_restrained_S_all 1.009
_refine_ls_R_factor_all 0.1845
_refine_ls_R_factor_gt 0.0668
_refine_ls_shift/su_max 0.000
_refine_ls_shift/su_mean 0.000
_refine_ls_structure_factor_coef Fsqd
_refine_ls_weighting_details 'w=1/[\s^2^(Fo^2^)+(0.0382P)^2^] where P=(Fo^2^+2Fc^2^)/3'
_refine_ls_weighting_scheme calc
_refine_ls_wR_factor_gt 0.0836
_refine_ls_wR_factor_ref 0.1059
_reflns_Friedel_coverage 0.717
_reflns_Friedel_fraction_full 1.000
_reflns_Friedel_fraction_max 1.000
_reflns_number_gt 1182
_reflns_number_total 2345
_reflns_threshold_expression 'I > 2\s(I)'
_cod_data_source_file d5ob00644a2.cif
_cod_data_source_block 190405A-19_a
_cod_depositor_comments 'Adding full bibliography for 7160561--7160562.cif.'
_cod_original_cell_volume 1144.9(4)
_cod_database_code 7160561
_shelx_shelxl_version_number 2018/3
_shelx_space_group_comment
;
The symmetry employed for this shelxl refinement is uniquely defined
by the following loop, which should always be used as a source of
symmetry information in preference to the above space-group names.
They are only intended as comments.
;
_shelx_estimated_absorpt_t_min 0.974
_shelx_estimated_absorpt_t_max 0.975

loop_
_space_group_symop_operation_xyz
'x, y, z'
'-x+1/2, -y, z+1/2'
'-x, y+1/2, -z+1/2'
'x+1/2, -y+1/2, -z'

loop_
_atom_site_label
_atom_site_type_symbol
_atom_site_fract_x
_atom_site_fract_y
_atom_site_fract_z
_atom_site_U_iso_or_equiv
_atom_site_adp_type
_atom_site_occupancy
_atom_site_site_symmetry_order
_atom_site_calc_flag
_atom_site_refinement_flags_posn
_atom_site_refinement_flags_adp
_atom_site_refinement_flags_occupancy
_atom_site_disorder_assembly
_atom_site_disorder_group
C1 C 0.5246(5) 0.2946(4) 0.7331(4) 0.0375(11) Uani 1 1 d . . . . .
C2 C 0.5968(5) 0.3653(4) 0.6401(3) 0.0593(14) Uani 1 1 d . . . . .
H2A H 0.662900 0.315295 0.593767 0.071 Uiso 1 1 calc R U . . .
H2B H 0.664267 0.423613 0.674286 0.071 Uiso 1 1 calc R U . . .
C3 C 0.4786(5) 0.4251(5) 0.5630(4) 0.0641(15) Uani 1 1 d . . . . .
H3A H 0.443905 0.372424 0.503475 0.077 Uiso 1 1 calc R U . . .
H3B H 0.526751 0.492088 0.527089 0.077 Uiso 1 1 calc R U . . .
C4 C 0.3390(6) 0.4626(4) 0.6353(4) 0.0628(15) Uani 1 1 d . . . . .
H4A H 0.271648 0.513563 0.590958 0.075 Uiso 1 1 calc R U . . .
H4B H 0.376492 0.505353 0.701209 0.075 Uiso 1 1 calc R U . . .
C5 C 0.2439(5) 0.3579(4) 0.6751(3) 0.0372(11) Uani 1 1 d . . . . .
H5 H 0.179368 0.329415 0.611545 0.045 Uiso 1 1 calc R U . . .
C6 C 0.3519(4) 0.2569(3) 0.7196(3) 0.0299(10) Uani 1 1 d . . . . .
C7 C 0.3614(5) 0.1587(4) 0.6403(3) 0.0402(12) Uani 1 1 d . . . . .
C8 C 0.3747(5) 0.0799(5) 0.5776(4) 0.0613(16) Uani 1 1 d . . . . .
H8 H 0.385142 0.017504 0.527909 0.074 Uiso 1 1 calc R U . . .
C9 C 0.2765(4) 0.2276(3) 0.8348(3) 0.0298(11) Uani 1 1 d . . . . .
H9 H 0.342329 0.180294 0.885423 0.036 Uiso 1 1 calc R U . . .
C10 C 0.1106(4) 0.1803(4) 0.8149(3) 0.0405(11) Uani 1 1 d . . . . .
H10 H 0.110763 0.126445 0.750162 0.049 Uiso 1 1 calc R U . . .
C11 C 0.0117(5) 0.2902(4) 0.7851(3) 0.0405(12) Uani 1 1 d . . . . .
H11 H -0.044217 0.281037 0.712374 0.049 Uiso 1 1 calc R U . . .
C12 C 0.1369(5) 0.3828(4) 0.7777(3) 0.0381(11) Uani 1 1 d . . . . .
H12 H 0.095930 0.462172 0.780567 0.046 Uiso 1 1 calc R U . . .
C13 C 0.2409(5) 0.3496(4) 0.8796(3) 0.0396(12) Uani 1 1 d . . . . .
H13A H 0.334529 0.397463 0.885974 0.047 Uiso 1 1 calc R U . . .
H13B H 0.183656 0.348968 0.951359 0.047 Uiso 1 1 calc R U . . .
O1 O 0.5985(3) 0.2652(3) 0.8165(3) 0.0561(10) Uani 1 1 d . . . . .
O2 O 0.0503(3) 0.1243(3) 0.9140(2) 0.0668(11) Uani 1 1 d . . . . .
H2 H -0.011062 0.175245 0.934399 0.100 Uiso 1 1 d R U . . .
O3 O -0.0942(3) 0.3169(3) 0.8758(2) 0.0595(10) Uani 1 1 d . . . . .
H3 H -0.184434 0.300101 0.856684 0.089 Uiso 1 1 calc R U . . .

loop_
_atom_site_aniso_label
_atom_site_aniso_U_11
_atom_site_aniso_U_22
_atom_site_aniso_U_33
_atom_site_aniso_U_23
_atom_site_aniso_U_13
_atom_site_aniso_U_12
C1 0.033(3) 0.038(3) 0.041(3) 0.002(2) 0.006(2) -0.001(2)
C2 0.042(3) 0.070(4) 0.066(3) 0.009(3) 0.013(3) -0.003(3)
C3 0.054(4) 0.072(4) 0.066(3) 0.026(3) 0.015(3) -0.002(3)
C4 0.060(4) 0.051(3) 0.078(4) 0.029(3) 0.012(3) 0.006(3)
C5 0.033(3) 0.039(3) 0.040(2) 0.011(2) -0.001(2) 0.004(2)
C6 0.025(3) 0.029(3) 0.035(2) -0.003(2) -0.003(2) 0.001(2)
C7 0.034(3) 0.045(3) 0.041(3) -0.004(3) -0.008(2) 0.005(2)
C8 0.057(4) 0.064(4) 0.063(3) -0.022(3) -0.011(3) 0.012(3)
C9 0.026(3) 0.035(3) 0.029(2) 0.007(2) -0.0046(18) 0.000(2)
C10 0.034(3) 0.046(3) 0.042(2) 0.006(2) 0.001(2) -0.013(2)
C11 0.027(3) 0.059(3) 0.036(2) 0.004(2) -0.001(2) -0.002(3)
C12 0.031(3) 0.035(3) 0.048(3) 0.003(2) 0.003(2) 0.009(2)
C13 0.025(2) 0.053(3) 0.041(2) -0.009(2) 0.002(2) -0.001(2)
O1 0.0304(19) 0.079(2) 0.0585(19) 0.0108(18) -0.0096(15) 0.0004(18)
O2 0.056(2) 0.070(2) 0.074(2) 0.0358(19) 0.0163(18) -0.004(2)
O3 0.0253(17) 0.095(3) 0.0586(19) 0.0017(18) 0.0053(15) 0.0011(18)

loop_
_atom_type_symbol
_atom_type_description
_atom_type_scat_dispersion_real
_atom_type_scat_dispersion_imag
_atom_type_scat_source
C C 0.0033 0.0016 'International Tables Vol C Tables 4.2.6.8 and 6.1.1.4'
H H 0.0000 0.0000 'International Tables Vol C Tables 4.2.6.8 and 6.1.1.4'
O O 0.0106 0.0060 'International Tables Vol C Tables 4.2.6.8 and 6.1.1.4'

loop_
_geom_angle_atom_site_label_1
_geom_angle_atom_site_label_2
_geom_angle_atom_site_label_3
_geom_angle
_geom_angle_site_symmetry_1
_geom_angle_site_symmetry_3
_geom_angle_publ_flag
O1 C1 C2 122.1(4) . . ?
O1 C1 C6 119.9(4) . . ?
C2 C1 C6 118.1(4) . . ?
C1 C2 C3 114.4(4) . . ?
C1 C2 H2A 108.7 . . ?
C3 C2 H2A 108.7 . . ?
C1 C2 H2B 108.7 . . ?
C3 C2 H2B 108.7 . . ?
H2A C2 H2B 107.6 . . ?
C2 C3 C4 108.2(4) . . ?
C2 C3 H3A 110.0 . . ?
C4 C3 H3A 110.0 . . ?
C2 C3 H3B 110.0 . . ?
C4 C3 H3B 110.0 . . ?
H3A C3 H3B 108.4 . . ?
C3 C4 C5 110.9(4) . . ?
C3 C4 H4A 109.5 . . ?
C5 C4 H4A 109.5 . . ?
C3 C4 H4B 109.5 . . ?
C5 C4 H4B 109.5 . . ?
H4A C4 H4B 108.0 . . ?
C4 C5 C12 113.8(4) . . ?
C4 C5 C6 112.4(3) . . ?
C12 C5 C6 102.9(3) . . ?
C4 C5 H5 109.2 . . ?
C12 C5 H5 109.2 . . ?
C6 C5 H5 109.2 . . ?
C7 C6 C9 114.2(3) . . ?
C7 C6 C1 103.4(3) . . ?
C9 C6 C1 111.7(3) . . ?
C7 C6 C5 113.3(3) . . ?
C9 C6 C5 102.3(3) . . ?
C1 C6 C5 112.3(3) . . ?
C8 C7 C6 177.6(5) . . ?
C7 C8 H8 180.0 . . ?
C10 C9 C6 109.2(3) . . ?
C10 C9 C13 101.5(3) . . ?
C6 C9 C13 100.5(3) . . ?
C10 C9 H9 114.7 . . ?
C6 C9 H9 114.7 . . ?
C13 C9 H9 114.7 . . ?
O2 C10 C9 111.6(3) . . ?
O2 C10 C11 111.0(3) . . ?
C9 C10 C11 103.8(3) . . ?
O2 C10 H10 110.1 . . ?
C9 C10 H10 110.1 . . ?
C11 C10 H10 110.1 . . ?
O3 C11 C12 109.4(3) . . ?
O3 C11 C10 110.4(3) . . ?
C12 C11 C10 102.2(3) . . ?
O3 C11 H11 111.5 . . ?
C12 C11 H11 111.5 . . ?
C10 C11 H11 111.5 . . ?
C11 C12 C13 100.6(3) . . ?
C11 C12 C5 109.2(3) . . ?
C13 C12 C5 102.9(3) . . ?
C11 C12 H12 114.3 . . ?
C13 C12 H12 114.3 . . ?
C5 C12 H12 114.3 . . ?
C9 C13 C12 94.4(3) . . ?
C9 C13 H13A 112.8 . . ?
C12 C13 H13A 112.8 . . ?
C9 C13 H13B 112.8 . . ?
C12 C13 H13B 112.8 . . ?
H13A C13 H13B 110.3 . . ?
C10 O2 H2 98.0 . . ?
C11 O3 H3 109.5 . . ?

loop_
_geom_bond_atom_site_label_1
_geom_bond_atom_site_label_2
_geom_bond_distance
_geom_bond_site_symmetry_2
_geom_bond_publ_flag
C1 O1 1.209(5) . ?
C1 C2 1.492(5) . ?
C1 C6 1.535(5) . ?
C2 C3 1.515(6) . ?
C2 H2A 0.9700 . ?
C2 H2B 0.9700 . ?
C3 C4 1.518(5) . ?
C3 H3A 0.9700 . ?
C3 H3B 0.9700 . ?
C4 C5 1.525(5) . ?
C4 H4A 0.9700 . ?
C4 H4B 0.9700 . ?
C5 C12 1.532(5) . ?
C5 C6 1.571(5) . ?
C5 H5 0.9800 . ?
C6 C7 1.467(6) . ?
C6 C9 1.531(5) . ?
C7 C8 1.174(5) . ?
C8 H8 0.9300 . ?
C9 C10 1.527(5) . ?
C9 C13 1.531(5) . ?
C9 H9 0.9800 . ?
C10 O2 1.423(4) . ?
C10 C11 1.559(5) . ?
C10 H10 0.9800 . ?
C11 O3 1.424(4) . ?
C11 C12 1.508(5) . ?
C11 H11 0.9800 . ?
C12 C13 1.532(5) . ?
C12 H12 0.9800 . ?
C13 H13A 0.9700 . ?
C13 H13B 0.9700 . ?
O2 H2 0.8199 . ?
O3 H3 0.8200 . ?

loop_
_geom_hbond_atom_site_label_D
_geom_hbond_atom_site_label_H
_geom_hbond_atom_site_label_A
_geom_hbond_distance_DH
_geom_hbond_distance_HA
_geom_hbond_distance_DA
_geom_hbond_angle_DHA
_geom_hbond_site_symmetry_A
_geom_hbond_publ_flag
O2 H2 O3 0.82 1.91 2.577(4) 138.0 . yes
O3 H3 O1 0.82 1.94 2.761(4) 177.4 1_455 yes

loop_
_geom_torsion_atom_site_label_1
_geom_torsion_atom_site_label_2
_geom_torsion_atom_site_label_3
_geom_torsion_atom_site_label_4
_geom_torsion
_geom_torsion_site_symmetry_1
_geom_torsion_site_symmetry_2
_geom_torsion_site_symmetry_3
_geom_torsion_site_symmetry_4
_geom_torsion_publ_flag
O1 C1 C2 C3 -161.7(4) . . . . ?
C6 C1 C2 C3 19.5(6) . . . . ?
C1 C2 C3 C4 35.9(6) . . . . ?
C2 C3 C4 C5 -69.9(5) . . . . ?
C3 C4 C5 C12 161.0(3) . . . . ?
C3 C4 C5 C6 44.4(5) . . . . ?
O1 C1 C6 C7 -100.3(4) . . . . ?
C2 C1 C6 C7 78.5(5) . . . . ?
O1 C1 C6 C9 23.0(5) . . . . ?
C2 C1 C6 C9 -158.2(4) . . . . ?
O1 C1 C6 C5 137.2(4) . . . . ?
C2 C1 C6 C5 -44.0(5) . . . . ?
C4 C5 C6 C7 -106.3(4) . . . . ?
C12 C5 C6 C7 130.8(4) . . . . ?
C4 C5 C6 C9 130.3(4) . . . . ?
C12 C5 C6 C9 7.4(4) . . . . ?
C4 C5 C6 C1 10.4(5) . . . . ?
C12 C5 C6 C1 -112.5(3) . . . . ?
C7 C6 C9 C10 -57.9(4) . . . . ?
C1 C6 C9 C10 -174.8(3) . . . . ?
C5 C6 C9 C10 64.9(4) . . . . ?
C7 C6 C9 C13 -164.1(3) . . . . ?
C1 C6 C9 C13 79.0(4) . . . . ?
C5 C6 C9 C13 -41.3(3) . . . . ?
C6 C9 C10 O2 164.9(3) . . . . ?
C13 C9 C10 O2 -89.6(4) . . . . ?
C6 C9 C10 C11 -75.5(4) . . . . ?
C13 C9 C10 C11 30.0(3) . . . . ?
O2 C10 C11 O3 10.4(5) . . . . ?
C9 C10 C11 O3 -109.6(4) . . . . ?
O2 C10 C11 C12 126.7(3) . . . . ?
C9 C10 C11 C12 6.7(4) . . . . ?
O3 C11 C12 C13 76.0(4) . . . . ?
C10 C11 C12 C13 -41.0(4) . . . . ?
O3 C11 C12 C5 -176.3(3) . . . . ?
C10 C11 C12 C5 66.8(4) . . . . ?
C4 C5 C12 C11 161.1(4) . . . . ?
C6 C5 C12 C11 -76.9(4) . . . . ?
C4 C5 C12 C13 -92.7(4) . . . . ?
C6 C5 C12 C13 29.2(4) . . . . ?
C10 C9 C13 C12 -53.9(3) . . . . ?
C6 C9 C13 C12 58.3(3) . . . . ?
C11 C12 C13 C9 58.9(3) . . . . ?
C5 C12 C13 C9 -53.8(4) . . . . ?
